data_7061844
loop_
_publ_author_name
'Rys, Evgeny G.'
'Alpatova, Victoria M.'
'Kononova, Elena G.'
'Smol&#x2019;yakov, Alexander F.'
'Moiseev, Sergey K.'
'Ol'shevskaya, Valentina A.'

_publ_section_title
;
 Employment of Michael addition reactions for the functionalization of
 carboranes
;
_journal_issue 37
_journal_name_full 'New Journal of Chemistry'
_journal_page_first 18025
_journal_page_last 18032
_journal_paper_doi 10.1039/D2NJ03509J
_journal_volume 46
_journal_year 2022
_chemical_absolute_configuration unk
_chemical_formula_moiety 'C8 H17 B10 I N2'
_chemical_formula_sum 'C8 H17 B10 I N2'
_chemical_formula_weight 376.385
_space_group_crystal_system orthorhombic
_space_group_IT_number 19
_space_group_name_Hall 'P 2ac 2ab'
_space_group_name_H-M_alt 'P 21 21 21'
_symmetry_Int_Tables_number 19
_audit_creation_date 2022-08-20
_audit_creation_method
;
Olex2 1.5-dev
(compiled 2022.07.25 svn.r36e0af09 for OlexSys, GUI svn.r6444)
;
_audit_update_record
;
2022-08-24 deposited with the CCDC.	2022-08-30 downloaded from the CCDC.
;
_cell_angle_alpha 90
_cell_angle_beta 90
_cell_angle_gamma 90
_cell_formula_units_Z 4
_cell_length_a 7.2029(3)
_cell_length_b 12.1616(5)
_cell_length_c 18.3542(7)
_cell_measurement_reflns_used 9203
_cell_measurement_temperature 120
_cell_measurement_theta_max 29.44
_cell_measurement_theta_min 2.22
_cell_volume 1607.81(11)
_computing_cell_refinement 'SAINT V8.40B (?, 2016)'
_computing_data_reduction 'SAINT V8.40B (?, 2016)'
_computing_molecular_graphics 'Olex2 1.5-dev (Dolomanov et al., 2009)'
_computing_publication_material 'Olex2 1.5-dev (Dolomanov et al., 2009)'
_computing_structure_refinement 'olex2.refine 1.5-dev (Bourhis et al., 2015)'
_computing_structure_solution 'SHELXT 2018/2 (Sheldrick, 2018)'
_diffrn_ambient_temperature 120.00
_diffrn_detector_area_resol_mean 8
_diffrn_measured_fraction_theta_full 0.9994
_diffrn_measured_fraction_theta_max 0.9995
_diffrn_measurement_device_type 'Bruker APEX-II CCD'
_diffrn_measurement_method '\f and \w scans'
_diffrn_radiation_type 'Mo K\a'
_diffrn_radiation_wavelength 0.71073
_diffrn_reflns_av_R_equivalents 0.0496
_diffrn_reflns_av_unetI/netI 0.0420
_diffrn_reflns_Laue_measured_fraction_full 0.9994
_diffrn_reflns_Laue_measured_fraction_max 0.9995
_diffrn_reflns_limit_h_max 9
_diffrn_reflns_limit_h_min -9
_diffrn_reflns_limit_k_max 16
_diffrn_reflns_limit_k_min -16
_diffrn_reflns_limit_l_max 25
_diffrn_reflns_limit_l_min -25
_diffrn_reflns_number 32931
_diffrn_reflns_point_group_measured_fraction_full 0.9993
_diffrn_reflns_point_group_measured_fraction_max 0.9994
_diffrn_reflns_theta_full 25.2417
_diffrn_reflns_theta_max 25.99
_diffrn_reflns_theta_min 2.01
_exptl_absorpt_coefficient_mu 1.975
_exptl_absorpt_correction_T_max 0.3803
_exptl_absorpt_correction_T_min 0.2881
_exptl_absorpt_correction_type multi-scan
_exptl_absorpt_process_details
;
SADABS-2016/2 (Bruker,2016/2) was used for absorption correction.
wR2(int) was 0.0837 before and 0.0536 after correction.
The Ratio of minimum to maximum transmission is 0.7576.
The \l/2 correction factor is Not present.
;
_exptl_crystal_colour colourless
_exptl_crystal_colour_primary colourless
_exptl_crystal_density_diffrn 1.555
_exptl_crystal_description prism
_exptl_crystal_F_000 726.698
_exptl_crystal_size_max 0.28
_exptl_crystal_size_mid 0.14
_exptl_crystal_size_min 0.12
_refine_diff_density_max 0.2595
_refine_diff_density_min -0.2415
_refine_diff_density_rms 0.0545
_refine_ls_abs_structure_details 'Hooft, R.W.W., Straver, L.H., Spek, A.L. (2010). J. Appl. Cryst., 43, 665-668.'
_refine_ls_abs_structure_Flack -0.023(12)
_refine_ls_d_res_high 0.8108
_refine_ls_d_res_low 10.1380
_refine_ls_extinction_coef 0.0014
_refine_ls_extinction_expression Fc^*^=kFc[1+0.001xFc^2^\l^3^/sin(2\q)]^-1/4^
_refine_ls_goodness_of_fit_ref 1.0278
_refine_ls_hydrogen_treatment constr
_refine_ls_matrix_type full
_refine_ls_number_constraints 0
_refine_ls_number_parameters 344
_refine_ls_number_reflns 3158
_refine_ls_number_restraints 522
_refine_ls_restrained_S_all 0.9440
_refine_ls_R_factor_all 0.0185
_refine_ls_R_factor_gt 0.0154
_refine_ls_shift/su_max 0.0002
_refine_ls_shift/su_mean 0.0000
_refine_ls_structure_factor_coef Fsqd
_refine_ls_weighting_details 'w=1/[\s^2^(Fo^2^)+(0.0020P)^2^] where P=(Fo^2^+2Fc^2^)/3'
_refine_ls_weighting_scheme calc
_refine_ls_wR_factor_gt 0.0244
_refine_ls_wR_factor_ref 0.0246
_reflns_Friedel_coverage 0.999
_reflns_limit_h_max 8
_reflns_limit_h_min -8
_reflns_limit_k_max 14
_reflns_limit_k_min -14
_reflns_limit_l_max 22
_reflns_limit_l_min -22
_reflns_number_gt 2933
_reflns_number_total 3158
_reflns_threshold_expression I>=2u(I)
_cod_data_source_file d2nj03509j2.cif
_cod_data_source_block 13
_cod_depositor_comments 'Adding full bibliography for 7061844--7061846.cif.'
_cod_original_sg_symbol_Hall ' P 2ac 2ab'
_cod_database_code 7061844
_olex2_refinement_description
;
1. Fixed Uiso
 At 1.2 times of:
  All B(H) groups, All C(H,H) groups
2. Uiso/Uaniso restraints and constraints
Uanis(H12) \\sim Ueq: with sigma of 0.001 and sigma for terminal atoms of 0.002
3. Rigid body (RIGU) restrains
 B11, I1, B9, B5, B10, B12, B8, B4, C1, B6, H5, H10, B7, H12, B3, H8, H4, C2,
 C3, H6, H11, H7, H3, C6, H3a, H3b, C4, H6a, H6b, C7, H4a, H4b, C5, H7a, H7b,
 C8, N1, N2
 with sigma for 1-2 distances of 0.004 and sigma for 1-3 distances of 0.004
;
_olex2_refine_details
;
Refinement using NoSpherA2, an implementation of
NOn-SPHERical Atom-form-factors in Olex2.
Please cite:
F. Kleemiss et al. Chem. Sci. DOI 10.1039/D0SC05526C - 2021
NoSpherA2 implementation of HAR makes use of
tailor-made aspherical atomic form factors calculated
on-the-fly from a Hirshfeld-partitioned electron density (ED) - not from
spherical-atom form factors.

The ED is calculated from a gaussian basis set single determinant SCF
wavefunction - either Hartree-Fock or DFT using selected funtionals
 - for a fragment of the crystal.
This fragment can be embedded in an electrostatic crystal field by employing cluster charges
or modelled using implicit solvation models, depending on the software used.
The following options were used:
   SOFTWARE:       ORCA 5.0
   PARTITIONING:   NoSpherA2
   INT ACCURACY:   Normal
   METHOD:         R2SCAN
   BASIS SET:      x2c-TZVP
   CHARGE:         0
   MULTIPLICITY:   1
   RELATIVISTIC:   DKH2
   DATE:           2022-08-19_18-49-07
;
_olex2_submission_special_instructions 'No special instructions were received'

loop_
_space_group_symop_id
_space_group_symop_operation_xyz
1 x,y,z
2 x+1/2,-y+1/2,-z
3 -x,y+1/2,-z+1/2
4 -x+1/2,-y,z+1/2

loop_
_atom_site_label
_atom_site_type_symbol
_atom_site_fract_x
_atom_site_fract_y
_atom_site_fract_z
_atom_site_U_iso_or_equiv
_atom_site_adp_type
_atom_site_occupancy
_atom_site_refinement_flags_posn
_atom_site_refinement_flags_adp
I1 I 1.032388(15) 0.543890(10) 0.123282(7) 0.02438(4) Uani 1.000000 . U
N2 N 0.1070(2) 0.30462(14) 0.51858(9) 0.0316(4) Uani 1.000000 . U
N1 N 0.7171(3) 0.83156(14) 0.53305(10) 0.0443(5) Uani 1.000000 . U
C2 C 0.5539(2) 0.43964(13) 0.34080(8) 0.0132(4) Uani 1.000000 . U
C1 C 0.7051(2) 0.54370(16) 0.34647(8) 0.0149(4) Uani 1.000000 . U
C6 C 0.4287(3) 0.42141(15) 0.40676(10) 0.0166(4) Uani 1.000000 . U
H6a H 0.512(2) 0.4067(12) 0.4537(9) 0.028(4) Uani 1.000000 . U
H6b H 0.350(2) 0.4952(14) 0.4176(9) 0.029(4) Uani 1.000000 . U
C7 C 0.2948(3) 0.32414(16) 0.39776(10) 0.0172(5) Uani 1.000000 . U
H7a H 0.194(2) 0.3381(13) 0.3534(9) 0.026(4) Uani 1.000000 . U
H7b H 0.374(2) 0.2484(14) 0.3882(9) 0.024(4) Uani 1.000000 . U
C8 C 0.1885(3) 0.31165(15) 0.46497(10) 0.0209(5) Uani 1.000000 . U
C3 C 0.7073(3) 0.60929(18) 0.41740(11) 0.0266(5) Uani 1.000000 . U
H3a H 0.585(3) 0.6011(15) 0.4482(10) 0.050(4) Uani 1.000000 . U
H3b H 0.811(3) 0.5758(15) 0.4496(10) 0.048(4) Uani 1.000000 . U
C4 C 0.7463(3) 0.73140(17) 0.40812(12) 0.0322(6) Uani 1.000000 . U
H4a H 0.881(3) 0.7402(15) 0.3886(11) 0.047(4) Uani 1.000000 . U
H4b H 0.652(3) 0.7627(16) 0.3692(12) 0.058(4) Uani 1.000000 . U
C5 C 0.7318(3) 0.78787(16) 0.47785(11) 0.0316(5) Uani 1.000000 . U
B6 B 0.7873(3) 0.41134(18) 0.35182(12) 0.0163(5) Uani 1.000000 . U
H6 H 0.831(2) 0.3799(13) 0.4094(8) 0.027(4) Uani 1.000000 . U
B11 B 0.6468(3) 0.33407(18) 0.29154(11) 0.0152(5) Uani 1.000000 . U
H11 H 0.610(2) 0.2437(12) 0.3083(8) 0.025(4) Uani 1.000000 . U
B7 B 0.4789(3) 0.42437(15) 0.25317(10) 0.0150(4) Uani 1.000000 . U
H7 H 0.328(2) 0.3904(12) 0.2422(8) 0.020(3) Uani 1.000000 . U
B3 B 0.5131(3) 0.55718(17) 0.29006(10) 0.0156(4) Uani 1.000000 . U
H3 H 0.392(2) 0.6131(13) 0.3105(8) 0.025(4) Uani 1.000000 . U
B5 B 0.9045(3) 0.51377(17) 0.30123(11) 0.0168(5) Uani 1.000000 . U
H5 H 1.037(2) 0.5507(12) 0.3259(8) 0.031(3) Uani 1.000000 . U
B10 B 0.8702(3) 0.38056(19) 0.26404(11) 0.0178(5) Uani 1.000000 . U
H10 H 0.993(2) 0.3202(11) 0.2559(8) 0.029(3) Uani 1.000000 . U
B12 B 0.6788(3) 0.38719(18) 0.20193(11) 0.0159(5) Uani 1.000000 . U
H12 H 0.687(2) 0.3262(12) 0.1410(8) 0.014(3) Uani 1.000000 . U
B8 B 0.5956(3) 0.52668(17) 0.20170(11) 0.0162(5) Uani 1.000000 . U
H8 H 0.535(2) 0.5701(11) 0.1485(7) 0.027(3) Uani 1.000000 . U
B4 B 0.7354(3) 0.60307(18) 0.26300(11) 0.0157(5) Uani 1.000000 . U
H4 H 0.771(2) 0.6979(13) 0.2582(8) 0.027(4) Uani 1.000000 . U
B9 B 0.8386(3) 0.49905(17) 0.20857(11) 0.0157(5) Uani 1.000000 . U

loop_
_atom_site_aniso_label
_atom_site_aniso_U_11
_atom_site_aniso_U_22
_atom_site_aniso_U_33
_atom_site_aniso_U_12
_atom_site_aniso_U_13
_atom_site_aniso_U_23
I1 0.02126(6) 0.03196(7) 0.01993(6) 0.00060(6) 0.00764(5) 0.00537(6)
N2 0.0307(10) 0.0427(11) 0.0215(10) -0.0110(9) 0.0079(7) 0.0050(8)
N1 0.0723(15) 0.0331(12) 0.0273(11) -0.0135(11) 0.0054(10) -0.0152(9)
C2 0.0140(9) 0.0115(9) 0.0140(8) -0.0011(7) 0.0013(6) 0.0002(6)
C1 0.0174(9) 0.0134(9) 0.0138(8) -0.0022(8) 0.0024(6) -0.0018(7)
C6 0.0177(12) 0.0153(10) 0.0168(9) -0.0015(7) 0.0028(7) 0.0010(7)
H6a 0.025(6) 0.037(8) 0.021(5) -0.005(3) -0.002(2) 0.006(2)
H6b 0.031(7) 0.026(5) 0.028(8) 0.005(2) 0.004(3) -0.002(2)
C7 0.0142(11) 0.0226(12) 0.0148(10) -0.0034(8) 0.0000(7) 0.0025(8)
H7a 0.024(6) 0.029(8) 0.025(5) -0.004(3) -0.004(2) 0.005(3)
H7b 0.030(7) 0.027(5) 0.016(8) 0.002(2) 0.002(3) 0.004(2)
C8 0.0173(11) 0.0268(12) 0.0186(11) -0.0078(8) 0.0015(8) 0.0044(8)
C3 0.0399(15) 0.0211(13) 0.0188(11) -0.0070(9) 0.0039(9) -0.0054(8)
H3a 0.058(5) 0.050(9) 0.044(7) -0.011(3) 0.017(3) -0.011(3)
H3b 0.065(6) 0.040(8) 0.041(7) 0.001(3) -0.010(3) -0.005(3)
C4 0.0517(17) 0.0225(13) 0.0224(12) -0.0036(11) -0.0008(10) -0.0066(8)
H4a 0.061(4) 0.047(8) 0.034(8) -0.011(2) 0.005(2) -0.012(4)
H4b 0.082(7) 0.045(8) 0.046(7) 0.002(3) -0.018(3) -0.003(3)
C5 0.0497(14) 0.0200(12) 0.0251(12) -0.0068(10) -0.0013(10) -0.0071(8)
B6 0.0161(12) 0.0183(12) 0.0145(11) 0.0009(8) -0.0000(8) 0.0024(8)
H6 0.039(8) 0.020(7) 0.023(4) -0.001(3) -0.007(2) 0.004(2)
B11 0.0159(12) 0.0123(12) 0.0175(11) 0.0009(8) 0.0012(8) -0.0007(8)
H11 0.033(8) 0.016(4) 0.027(8) -0.002(2) 0.003(4) 0.001(2)
B7 0.0148(11) 0.0149(11) 0.0155(9) -0.0012(8) -0.0011(8) -0.0005(7)
H7 0.016(4) 0.015(7) 0.028(7) -0.001(2) -0.004(2) 0.006(3)
B3 0.0161(11) 0.0139(11) 0.0167(9) 0.0006(8) 0.0013(7) 0.0001(7)
H3 0.026(5) 0.020(6) 0.031(7) 0.005(2) 0.007(3) -0.001(3)
B5 0.0130(11) 0.0181(13) 0.0193(11) -0.0026(7) -0.0016(8) 0.0020(8)
H5 0.025(4) 0.040(7) 0.030(7) -0.010(2) -0.006(2) 0.000(3)
B10 0.0167(12) 0.0188(12) 0.0179(11) 0.0027(8) 0.0005(8) 0.0021(8)
H10 0.023(5) 0.025(6) 0.039(8) 0.006(2) 0.006(3) 0.003(3)
B12 0.0168(12) 0.0158(12) 0.0150(11) 0.0002(8) 0.0027(8) 0.0006(8)
H12 0.013(3) 0.013(3) 0.015(3) -0.0006(9) -0.0003(8) 0.0008(8)
B8 0.0184(11) 0.0175(12) 0.0126(10) 0.0009(8) 0.0003(7) 0.0022(8)
H8 0.035(7) 0.031(7) 0.016(5) 0.006(3) -0.003(2) 0.003(2)
B4 0.0183(12) 0.0138(13) 0.0151(11) -0.0030(8) 0.0024(8) -0.0008(8)
H4 0.029(8) 0.019(4) 0.035(8) -0.0044(19) 0.003(4) 0.0022(19)
B9 0.0160(11) 0.0164(11) 0.0146(10) -0.0012(7) 0.0012(8) 0.0005(7)

loop_
_atom_type_symbol
_atom_type_scat_dispersion_real
_atom_type_scat_dispersion_imag
_atom_type_scat_source
_atom_type_scat_dispersion_source
B 0.00141 0.00067 'NoSpherA2: Chem.Sci. 2021, DOI:10.1039/D0SC05526C' 'Henke, Gullikson and Davis, At. Data and Nucl. Data Tables, 1993, 54, 2'
C 0.00347 0.00161 'NoSpherA2: Chem.Sci. 2021, DOI:10.1039/D0SC05526C' 'Henke, Gullikson and Davis, At. Data and Nucl. Data Tables, 1993, 54, 2'
H 0.00000 0.00000 'NoSpherA2: Chem.Sci. 2021, DOI:10.1039/D0SC05526C' 'Henke, Gullikson and Davis, At. Data and Nucl. Data Tables, 1993, 54, 2'
I -0.41187 1.83264 'NoSpherA2: Chem.Sci. 2021, DOI:10.1039/D0SC05526C' 'Henke, Gullikson and Davis, At. Data and Nucl. Data Tables, 1993, 54, 2'
N 0.00653 0.00323 'NoSpherA2: Chem.Sci. 2021, DOI:10.1039/D0SC05526C' 'Henke, Gullikson and Davis, At. Data and Nucl. Data Tables, 1993, 54, 2'

loop_
_geom_angle_atom_site_label_1
_geom_angle_atom_site_label_2
_geom_angle_atom_site_label_3
_geom_angle
_geom_angle_site_symmetry_1
_geom_angle_site_symmetry_3
_geom_angle_publ_flag
C6 C2 C1 116.45(13) . . ?
B6 C2 C1 60.65(11) . . ?
B6 C2 C6 116.95(14) . . ?
B11 C2 C1 110.28(13) . . ?
B11 C2 C6 122.87(14) . . ?
B11 C2 B6 62.01(11) . . ?
B7 C2 C1 110.30(12) . . ?
B7 C2 C6 123.02(14) . . ?
B7 C2 B6 113.36(14) . . ?
B7 C2 B11 62.80(11) . . ?
B3 C2 C1 61.28(10) . . ?
B3 C2 C6 116.52(14) . . ?
B3 C2 B6 113.12(13) . . ?
B3 C2 B11 113.74(13) . . ?
B3 C2 B7 61.91(10) . . ?
C3 C1 C2 117.06(13) . . ?
B6 C1 C2 61.25(12) . . ?
B6 C1 C3 115.92(15) . . ?
B3 C1 C2 61.02(10) . . ?
B3 C1 C3 117.88(16) . . ?
B3 C1 B6 113.40(15) . . ?
B5 C1 C2 110.98(14) . . ?
B5 C1 C3 121.33(16) . . ?
B5 C1 B6 62.35(12) . . ?
B5 C1 B3 113.74(13) . . ?
B4 C1 C2 110.31(13) . . ?
B4 C1 C3 122.87(16) . . ?
B4 C1 B6 113.80(14) . . ?
B4 C1 B3 61.74(11) . . ?
B4 C1 B5 62.88(11) . . ?
H6a C6 C2 109.5(9) . . ?
H6b C6 C2 109.6(9) . . ?
H6b C6 H6a 106.7(12) . . ?
C7 C6 C2 113.45(14) . . ?
C7 C6 H6a 108.2(9) . . ?
C7 C6 H6b 109.2(9) . . ?
H7a C7 C6 111.9(9) . . ?
H7b C7 C6 109.6(9) . . ?
H7b C7 H7a 110.8(12) . . ?
C8 C7 C6 108.58(15) . . ?
C8 C7 H7a 107.2(8) . . ?
C8 C7 H7b 108.7(9) . . ?
C7 C8 N2 178.0(2) . . ?
H3a C3 C1 113.6(10) . . ?
H3b C3 C1 106.7(11) . . ?
H3b C3 H3a 105.2(15) . . ?
C4 C3 C1 114.61(17) . . ?
C4 C3 H3a 107.9(11) . . ?
C4 C3 H3b 108.3(11) . . ?
H4a C4 C3 108.1(11) . . ?
H4b C4 C3 108.0(11) . . ?
H4b C4 H4a 109.4(16) . . ?
C5 C4 C3 110.41(18) . . ?
C5 C4 H4a 108.7(11) . . ?
C5 C4 H4b 112.2(11) . . ?
C4 C5 N1 178.7(2) . . ?
C1 B6 C2 58.10(11) . . ?
H6 B6 C2 115.9(8) . . ?
H6 B6 C1 116.9(8) . . ?
B11 B6 C2 58.42(11) . . ?
B11 B6 C1 105.37(15) . . ?
B11 B6 H6 123.2(9) . . ?
B5 B6 C2 105.24(15) . . ?
B5 B6 C1 58.29(11) . . ?
B5 B6 H6 125.2(9) . . ?
B5 B6 B11 108.59(15) . . ?
B10 B6 C2 105.40(15) . . ?
B10 B6 C1 105.31(15) . . ?
B10 B6 H6 131.8(8) . . ?
B10 B6 B11 60.54(12) . . ?
B10 B6 B5 60.44(12) . . ?
B6 B11 C2 59.56(11) . . ?
H11 B11 C2 118.6(8) . . ?
H11 B11 B6 117.6(8) . . ?
B7 B11 C2 58.59(10) . . ?
B7 B11 B6 107.96(15) . . ?
B7 B11 H11 122.0(8) . . ?
B10 B11 C2 105.42(15) . . ?
B10 B11 B6 59.43(12) . . ?
B10 B11 H11 125.2(8) . . ?
B10 B11 B7 107.85(15) . . ?
B12 B11 C2 105.48(14) . . ?
B12 B11 B6 108.10(15) . . ?
B12 B11 H11 127.7(8) . . ?
B12 B11 B7 59.91(11) . . ?
B12 B11 B10 60.39(12) . . ?
B11 B7 C2 58.61(10) . . ?
H7 B7 C2 119.4(7) . . ?
H7 B7 B11 118.5(7) . . ?
B3 B7 C2 59.72(10) . . ?
B3 B7 B11 108.52(14) . . ?
B3 B7 H7 120.9(7) . . ?
B12 B7 C2 105.66(14) . . ?
B12 B7 B11 60.13(11) . . ?
B12 B7 H7 124.5(8) . . ?
B12 B7 B3 108.79(15) . . ?
B8 B7 C2 106.00(13) . . ?
B8 B7 B11 108.78(15) . . ?
B8 B7 H7 126.2(7) . . ?
B8 B7 B3 59.82(11) . . ?
B8 B7 B12 60.87(11) . . ?
C1 B3 C2 57.71(10) . . ?
B7 B3 C2 58.36(10) . . ?
B7 B3 C1 104.66(14) . . ?
H3 B3 C2 115.7(8) . . ?
H3 B3 C1 117.3(8) . . ?
H3 B3 B7 123.3(7) . . ?
B8 B3 C2 105.27(14) . . ?
B8 B3 C1 105.06(13) . . ?
B8 B3 B7 60.24(11) . . ?
B8 B3 H3 131.9(8) . . ?
B4 B3 C2 104.96(14) . . ?
B4 B3 C1 58.35(11) . . ?
B4 B3 B7 107.87(14) . . ?
B4 B3 H3 125.8(8) . . ?
B4 B3 B8 60.23(11) . . ?
B6 B5 C1 59.36(12) . . ?
H5 B5 C1 115.2(8) . . ?
H5 B5 B6 117.7(8) . . ?
B10 B5 C1 105.42(15) . . ?
B10 B5 B6 59.51(12) . . ?
B10 B5 H5 128.6(8) . . ?
B4 B5 C1 58.81(11) . . ?
B4 B5 B6 108.09(15) . . ?
B4 B5 H5 119.1(8) . . ?
B4 B5 B10 108.09(15) . . ?
B9 B5 C1 105.29(15) . . ?
B9 B5 B6 107.72(15) . . ?
B9 B5 H5 129.8(7) . . ?
B9 B5 B10 60.15(11) . . ?
B9 B5 B4 59.98(12) . . ?
B11 B10 B6 60.03(12) . . ?
B5 B10 B6 60.05(12) . . ?
B5 B10 B11 107.87(16) . . ?
H10 B10 B6 120.8(8) . . ?
H10 B10 B11 121.7(8) . . ?
H10 B10 B5 121.4(8) . . ?
B12 B10 B6 108.18(15) . . ?
B12 B10 B11 59.89(12) . . ?
B12 B10 B5 108.11(16) . . ?
B12 B10 H10 122.3(8) . . ?
B9 B10 B6 107.95(16) . . ?
B9 B10 B11 107.69(15) . . ?
B9 B10 B5 59.91(12) . . ?
B9 B10 H10 122.5(7) . . ?
B9 B10 B12 60.04(12) . . ?
B7 B12 B11 59.96(11) . . ?
B10 B12 B11 59.71(12) . . ?
B10 B12 B7 107.35(14) . . ?
H12 B12 B11 125.1(6) . . ?
H12 B12 B7 128.1(7) . . ?
H12 B12 B10 118.1(6) . . ?
B8 B12 B11 107.52(14) . . ?
B8 B12 B7 59.46(11) . . ?
B8 B12 B10 107.49(15) . . ?
B8 B12 H12 122.2(6) . . ?
B9 B12 B11 107.24(14) . . ?
B9 B12 B7 106.97(14) . . ?
B9 B12 B10 59.65(12) . . ?
B9 B12 H12 116.6(6) . . ?
B9 B12 B8 59.78(11) . . ?
B3 B8 B7 59.94(11) . . ?
B12 B8 B7 59.68(11) . . ?
B12 B8 B3 107.93(14) . . ?
H8 B8 B7 125.0(8) . . ?
H8 B8 B3 122.4(7) . . ?
H8 B8 B12 122.8(7) . . ?
B4 B8 B7 107.38(14) . . ?
B4 B8 B3 59.89(11) . . ?
B4 B8 B12 107.66(14) . . ?
B4 B8 H8 119.6(7) . . ?
B9 B8 B7 107.12(14) . . ?
B9 B8 B3 107.71(14) . . ?
B9 B8 B12 59.75(11) . . ?
B9 B8 H8 119.9(7) . . ?
B9 B8 B4 59.82(12) . . ?
B3 B4 C1 59.91(10) . . ?
B5 B4 C1 58.31(11) . . ?
B5 B4 B3 108.50(15) . . ?
B8 B4 C1 105.98(14) . . ?
B8 B4 B3 59.88(11) . . ?
B8 B4 B5 108.65(15) . . ?
H4 B4 C1 120.4(7) . . ?
H4 B4 B3 121.6(9) . . ?
H4 B4 B5 118.5(9) . . ?
H4 B4 B8 125.8(8) . . ?
B9 B4 C1 104.89(15) . . ?
B9 B4 B3 108.21(15) . . ?
B9 B4 B5 59.96(11) . . ?
B9 B4 B8 60.47(11) . . ?
B9 B4 H4 124.2(8) . . ?
B5 B9 I1 119.62(12) . . ?
B10 B9 I1 122.32(13) . . ?
B10 B9 B5 59.94(11) . . ?
B12 B9 I1 123.88(12) . . ?
B12 B9 B5 108.34(14) . . ?
B12 B9 B10 60.31(12) . . ?
B8 B9 I1 122.19(12) . . ?
B8 B9 B5 108.11(14) . . ?
B8 B9 B10 108.56(14) . . ?
B8 B9 B12 60.48(11) . . ?
B4 B9 I1 119.80(13) . . ?
B4 B9 B5 60.06(11) . . ?
B4 B9 B10 108.00(14) . . ?
B4 B9 B12 108.15(14) . . ?
B4 B9 B8 59.70(11) . . ?

loop_
_geom_bond_atom_site_label_1
_geom_bond_atom_site_label_2
_geom_bond_distance
_geom_bond_site_symmetry_2
_geom_bond_publ_flag
I1 B9 2.167(2) . ?
N2 C8 1.149(2) . ?
N1 C5 1.149(2) . ?
C2 C1 1.673(2) . ?
C2 C6 1.526(2) . ?
C2 B6 1.728(3) . ?
C2 B11 1.707(3) . ?
C2 B7 1.707(2) . ?
C2 B3 1.731(2) . ?
C1 C3 1.527(2) . ?
C1 B6 1.718(3) . ?
C1 B3 1.736(2) . ?
C1 B5 1.698(2) . ?
C1 B4 1.708(3) . ?
C6 H6a 1.065(16) . ?
C6 H6b 1.081(17) . ?
C6 C7 1.535(2) . ?
C7 H7a 1.103(17) . ?
C7 H7b 1.099(16) . ?
C7 C8 1.460(2) . ?
C3 H3a 1.051(19) . ?
C3 H3b 1.04(2) . ?
C3 C4 1.521(3) . ?
C4 H4a 1.041(19) . ?
C4 H4b 1.06(2) . ?
C4 C5 1.456(3) . ?
B6 H6 1.167(14) . ?
B6 B11 1.769(3) . ?
B6 B5 1.768(3) . ?
B6 B10 1.759(3) . ?
B11 H11 1.172(15) . ?
B11 B7 1.779(3) . ?
B11 B10 1.779(3) . ?
B11 B12 1.782(3) . ?
B7 H7 1.182(15) . ?
B7 B3 1.769(3) . ?
B7 B12 1.778(3) . ?
B7 B8 1.774(3) . ?
B3 H3 1.170(15) . ?
B3 B8 1.767(3) . ?
B3 B4 1.767(3) . ?
B5 H5 1.148(15) . ?
B5 B10 1.775(3) . ?
B5 B4 1.777(3) . ?
B5 B9 1.775(3) . ?
B10 H10 1.160(15) . ?
B10 B12 1.791(3) . ?
B10 B9 1.779(3) . ?
B12 H12 1.344(14) . ?
B12 B8 1.799(3) . ?
B12 B9 1.786(3) . ?
B8 H8 1.192(14) . ?
B8 B4 1.773(3) . ?
B8 B9 1.787(3) . ?
B4 H4 1.184(15) . ?
B4 B9 1.775(3) . ?

loop_
_geom_torsion_atom_site_label_1
_geom_torsion_atom_site_label_2
_geom_torsion_atom_site_label_3
_geom_torsion_atom_site_label_4
_geom_torsion
_geom_torsion_site_symmetry_1
_geom_torsion_site_symmetry_2
_geom_torsion_site_symmetry_3
_geom_torsion_site_symmetry_4
_geom_torsion_publ_flag
C2 C1 C3 C4 -144.88(18) . . . . ?
C2 C1 B5 B6 -38.51(16) . . . . ?
C2 C1 B5 B10 0.68(13) . . . . ?
C2 C1 B5 B4 102.78(19) . . . . ?
C2 C1 B5 B9 63.31(13) . . . . ?
C2 C6 C7 C8 177.53(16) . . . . ?
C1 C3 C4 C5 175.8(2) . . . . ?

loop_
_restr_U_iso_atom_site_label
_restr_U_iso_weight_param
H12 0.0020

loop_
_restr_rigu_atom_site_label_1
_restr_rigu_atom_site_label_2
_restr_rigu_target_weight_param
_restr_rigu_u13_diff
_restr_rigu_u23_diff
_restr_rigu_u33_diff
I1 B5 0.004000 0.003343 0.004284 -0.003898
I1 B10 0.004000 0.006909 -0.001458 -0.001169
I1 B12 0.004000 0.004454 -0.006317 0.003212
I1 B8 0.004000 -0.001711 -0.002826 -0.002035
I1 B4 0.004000 -0.002401 0.006507 0.000803
I1 B9 0.004000 0.001373 -0.001395 -0.001286
N2 C7 0.004000 0.003579 0.002608 0.001357
N2 C8 0.004000 0.001609 -0.000406 -0.000296
N1 C4 0.004000 -0.000371 -0.001732 -0.000971
N1 C5 0.004000 0.000044 0.000892 -0.002484
C2 C1 0.004000 -0.000669 -0.000884 -0.001375
C2 C6 0.004000 0.000410 -0.000248 -0.001398
C2 H6a 0.004000 0.003722 0.000485 -0.006456
C2 H6b 0.004000 -0.002262 0.003276 -0.009344
C2 C7 0.004000 -0.003114 0.000833 -0.001431
C2 C3 0.004000 -0.005008 -0.004157 -0.004124
C2 B6 0.004000 0.000761 -0.001952 -0.001119
C2 H6 0.004000 -0.004043 -0.010641 -0.011274
C2 B11 0.004000 0.001431 0.000475 0.000196
C2 H11 0.004000 -0.002119 0.003748 -0.005878
C2 B7 0.004000 -0.001143 0.001714 0.000190
C2 H7 0.004000 -0.006980 0.003698 -0.005481
C2 B3 0.004000 -0.001307 0.000499 -0.002117
C2 H3 0.004000 -0.004333 -0.004318 -0.006243
C2 B5 0.004000 0.000940 -0.003309 -0.000416
C2 B10 0.004000 0.001814 -0.000845 -0.002787
C2 B12 0.004000 0.000034 -0.001195 -0.000462
C2 B8 0.004000 -0.000756 0.002534 0.001333
C2 B4 0.004000 0.000670 -0.000150 -0.001289
C1 C6 0.004000 -0.000043 0.000801 -0.000318
C1 C3 0.004000 0.000392 0.001063 -0.002480
C1 H3a 0.004000 -0.000719 -0.001813 -0.019725
C1 H3b 0.004000 -0.000257 0.001262 -0.020631
C1 C4 0.004000 0.000569 -0.003380 -0.004904
C1 B6 0.004000 0.003783 0.005307 -0.001598
C1 H6 0.004000 -0.004331 0.001799 -0.000748
C1 B11 0.004000 0.002658 0.001312 -0.000888
C1 B7 0.004000 -0.003703 0.000194 0.000950
C1 B3 0.004000 -0.003563 -0.000307 0.001449
C1 H3 0.004000 -0.008832 0.002584 -0.006176
C1 B5 0.004000 0.001402 -0.007125 -0.002554
C1 H5 0.004000 -0.006358 -0.009852 -0.009600
C1 B10 0.004000 0.005349 -0.002440 -0.004749
C1 B8 0.004000 -0.004389 -0.002759 0.001390
C1 B4 0.004000 -0.000455 -0.001051 -0.000331
C1 H4 0.004000 -0.002272 -0.006951 -0.007207
C1 B9 0.004000 -0.001207 -0.001514 -0.002115
C6 H6a 0.004000 -0.001519 0.000633 -0.000749
C6 H6b 0.004000 -0.000159 -0.002540 -0.004982
C6 C7 0.004000 -0.006010 -0.000853 -0.000882
C6 H7a 0.004000 -0.004870 -0.001781 -0.002806
C6 H7b 0.004000 0.003051 0.000407 -0.013140
C6 C8 0.004000 -0.002226 -0.000808 0.002121
C6 B6 0.004000 0.002133 -0.001300 -0.000111
C6 B11 0.004000 0.003108 0.001983 0.001168
C6 B7 0.004000 -0.001466 0.003579 0.000328
C6 B3 0.004000 -0.001658 0.000862 -0.001231
H6a H6b 0.004000 -0.013991 -0.006809 0.001887
H6a C7 0.004000 0.002875 0.002042 0.009830
H6b C7 0.004000 -0.010769 0.003391 0.006589
C7 H7a 0.004000 -0.001181 -0.000500 -0.005142
C7 H7b 0.004000 -0.002195 0.001699 -0.002897
C7 C8 0.004000 0.002080 -0.003254 -0.001541
H7a H7b 0.004000 0.003698 -0.005559 0.000146
H7a C8 0.004000 -0.005391 -0.003316 0.006112
H7b C8 0.004000 0.001088 -0.008034 -0.000725
C3 H3a 0.004000 -0.000851 0.001918 -0.008093
C3 H3b 0.004000 -0.000995 -0.002512 -0.007284
C3 C4 0.004000 -0.005579 -0.001624 -0.003455
C3 H4a 0.004000 0.004158 -0.002868 -0.021813
C3 H4b 0.004000 -0.009757 0.009112 -0.016648
C3 C5 0.004000 0.000663 0.002128 0.001170
C3 B6 0.004000 0.011700 -0.000331 0.000138
C3 B3 0.004000 -0.012573 0.002427 0.006230
C3 B5 0.004000 0.008370 -0.009958 0.000163
C3 B4 0.004000 -0.003025 -0.002958 0.003355
H3a H3b 0.004000 0.013151 -0.027781 -0.001400
H3a C4 0.004000 -0.017491 -0.001382 0.009234
H3b C4 0.004000 0.005713 -0.005283 0.013348
C4 H4a 0.004000 -0.004023 0.002111 -0.005176
C4 H4b 0.004000 0.000905 -0.001606 -0.006434
C4 C5 0.004000 -0.000213 0.002847 -0.001440
H4a H4b 0.004000 -0.009884 -0.027218 -0.005545
H4a C5 0.004000 -0.003898 0.002801 0.004252
H4b C5 0.004000 -0.012912 -0.001965 0.014999
B6 H6 0.004000 0.001983 -0.000961 -0.004728
B6 B11 0.004000 0.004202 0.002692 0.001792
B6 H11 0.004000 0.008106 0.003788 -0.001384
B6 B7 0.004000 0.002286 0.002627 0.001075
B6 B3 0.004000 -0.003294 -0.001255 -0.000764
B6 B5 0.004000 0.001191 -0.004771 0.000752
B6 H5 0.004000 0.004991 -0.007130 -0.005873
B6 B10 0.004000 0.002056 -0.000230 -0.002143
B6 H10 0.004000 0.010322 -0.003918 -0.008157
B6 B12 0.004000 0.003334 -0.000095 -0.001515
B6 B4 0.004000 0.002090 -0.005481 -0.001388
B6 B9 0.004000 0.001810 -0.000954 -0.000653
H6 B11 0.004000 0.000897 0.004942 0.004515
H6 B5 0.004000 0.008671 -0.004214 0.003951
H6 B10 0.004000 0.007633 -0.004736 0.006536
B11 H11 0.004000 -0.000080 0.000214 -0.001802
B11 B7 0.004000 0.003301 0.002076 -0.000630
B11 H7 0.004000 0.001638 -0.001563 0.001717
B11 B3 0.004000 -0.000129 0.000802 -0.001689
B11 B5 0.004000 0.005092 0.000456 0.001256
B11 B10 0.004000 0.002127 0.001162 -0.002186
B11 H10 0.004000 0.003420 0.001043 -0.005139
B11 B12 0.004000 0.001580 0.000022 0.002939
B11 H12 0.004000 -0.002308 -0.000268 0.001658
B11 B8 0.004000 0.003158 0.004900 0.000951
B11 B9 0.004000 0.002062 0.001952 0.001043
H11 B7 0.004000 -0.004025 0.007504 0.005084
H11 B10 0.004000 0.009170 0.001423 0.002562
H11 B12 0.004000 0.004055 0.005327 0.005676
B7 H7 0.004000 -0.001141 0.001314 -0.001760
B7 B3 0.004000 -0.002998 0.000462 -0.000462
B7 H3 0.004000 -0.007056 -0.000955 -0.002472
B7 B10 0.004000 0.003617 0.000862 -0.000677
B7 B12 0.004000 -0.001425 0.001578 0.002300
B7 H12 0.004000 0.000860 -0.001172 0.000791
B7 B8 0.004000 -0.000763 0.004880 0.000048
B7 H8 0.004000 -0.003147 0.011457 -0.006715
B7 B4 0.004000 -0.002180 0.002063 0.000709
B7 B9 0.004000 -0.000285 0.002620 0.000206
H7 B3 0.004000 -0.003321 -0.005320 0.002255
H7 B12 0.004000 -0.000132 0.009555 0.004225
H7 B8 0.004000 0.001641 0.005956 -0.001874
B3 H3 0.004000 -0.000061 0.002034 -0.002065
B3 B5 0.004000 -0.004401 -0.002348 0.002205
B3 B12 0.004000 -0.001095 -0.001824 -0.000510
B3 B8 0.004000 -0.003885 -0.000438 0.001670
B3 H8 0.004000 -0.005470 0.003243 -0.000036
B3 B4 0.004000 -0.003119 0.000605 0.000897
B3 H4 0.004000 -0.004312 -0.000358 -0.003514
B3 B9 0.004000 -0.002377 -0.000504 -0.000385
H3 B8 0.004000 -0.009137 0.000314 0.004017
H3 B4 0.004000 -0.006907 -0.002847 0.005043
B5 H5 0.004000 -0.001280 -0.001668 -0.005117
B5 B10 0.004000 0.005362 -0.002574 -0.002217
B5 H10 0.004000 0.009841 -0.000579 -0.004207
B5 B12 0.004000 0.004765 -0.003362 -0.002681
B5 B8 0.004000 0.000549 -0.006156 -0.002105
B5 B4 0.004000 -0.001929 -0.004321 -0.004145
B5 H4 0.004000 0.003480 -0.008536 -0.006428
B5 B9 0.004000 0.003746 -0.002644 0.002838
H5 B10 0.004000 0.012570 -0.000840 0.003811
H5 B4 0.004000 -0.010388 -0.003926 0.006168
H5 B9 0.004000 0.003634 -0.006221 0.005703
B10 H10 0.004000 -0.000816 0.000555 -0.002350
B10 B12 0.004000 0.002859 0.000638 -0.001312
B10 H12 0.004000 0.001499 0.002912 0.004835
B10 B8 0.004000 0.002678 -0.001557 -0.000899
B10 B4 0.004000 0.006520 -0.003480 0.000598
B10 B9 0.004000 0.002970 -0.001856 0.000214
H10 B12 0.004000 0.009004 -0.003955 0.007061
H10 B9 0.004000 0.006882 0.002359 0.004736
B12 H12 0.004000 -0.001306 0.002777 -0.000017
B12 B8 0.004000 -0.000512 0.002343 -0.001249
B12 H8 0.004000 0.001905 0.007764 -0.006218
B12 B4 0.004000 0.002248 0.000754 0.003497
B12 B9 0.004000 0.000986 -0.000984 0.001462
H12 B8 0.004000 -0.000201 -0.002013 -0.003291
H12 B9 0.004000 -0.000100 -0.001207 -0.002141
B8 H8 0.004000 0.001377 0.001731 -0.002701
B8 B4 0.004000 -0.003839 0.004026 0.002826
B8 H4 0.004000 -0.003499 0.009131 -0.003690
B8 B9 0.004000 -0.002081 0.001635 0.001400
H8 B4 0.004000 -0.004775 0.011235 0.003770
H8 B9 0.004000 0.000611 0.010298 0.007192
B4 H4 0.004000 0.000170 0.002015 -0.004174
B4 B9 0.004000 0.001414 -0.001847 -0.001337
H4 B9 0.004000 0.000593 -0.007280 0.006644
